data_2006347
loop_
_publ_author_name
'Marubayashi, Nobuhiro'
'Mishina, Tadashi'
'Hamasaki, Toshio'
'Hirayama, Noriaki'

_publ_section_title
;
 (4<i>RS</i>,1'<i>RS</i>)-Methyl 1-Phenyl-2-piperidinoethyl
 1,4-Dihydro-2,6-dimethyl-4-(2-thienyl)pyridine-3,5-dicarboxylate
 Methanol Solvate, C~27~H~32~N~2~O~4~S.1.5CH~4~O
;
_journal_issue 7
_journal_name_full 'Acta Crystallographica Section C'
_journal_page_first 913
_journal_page_last 915
_journal_paper_doi 10.1107/S0108270197000528
_journal_volume 53
_journal_year 1997
_chemical_formula_iupac 'C27 H32 N2 O4 S, 1.5C H4 O'
_chemical_formula_moiety 'C27 H32 N2 O4 S, 1.5(C H4 O)'
_chemical_formula_sum 'C28.5 H38 N2 O5.5 S'
_chemical_formula_weight 528.68
_chemical_name_systematic
;
 (4RS,1'RS)-methyl 1-phenyl-2-piperidinoethyl 1,4-dihydro-2,6-dimethyl-4-(2-
 thienyl)pyridine-3,5-dicarboxylate methanol solvate
;
_space_group_IT_number 2
_space_group_name_Hall '-P 1'
_space_group_name_H-M_alt 'P -1'
_symmetry_cell_setting triclinic
_symmetry_space_group_name_H-M 'P -1'
_atom_type_scat_source IntTabIV
_cell_angle_alpha 96.820(10)
_cell_angle_beta 100.610(10)
_cell_angle_gamma 74.630(10)
_cell_formula_units_Z 4
_cell_length_a 14.074(2)
_cell_length_b 15.738(2)
_cell_length_c 13.588(2)
_cell_measurement_reflns_used 25
_cell_measurement_temperature 294
_cell_measurement_theta_max 45
_cell_measurement_theta_min 40
_cell_volume 2844.7(7)
_computing_cell_refinement 'CAD-4 Software (Enraf Nonius, 1989)'
_computing_data_collection 'CAD-4 Software (Enraf Nonius, 1989)'
_computing_data_reduction 'MolEN (Fair, 1990)'
_computing_molecular_graphics 'ORTEPII (Johnson,_1976)'
_computing_publication_material 'MolEN (Fair, 1990)'
_computing_structure_refinement 'MolEN (Fair, 1990)'
_computing_structure_solution 'MULTAN 11/82'
_diffrn_ambient_temperature 294
_diffrn_measurement_device Enraf_Nonius_CAD4
_diffrn_measurement_method \w/2\q
_diffrn_radiation_type Cu-K\a
_diffrn_radiation_wavelength 1.54184
_diffrn_reflns_av_R_equivalents 0.007
_diffrn_reflns_limit_h_max 15
_diffrn_reflns_limit_h_min -15
_diffrn_reflns_limit_k_max 17
_diffrn_reflns_limit_k_min -17
_diffrn_reflns_limit_l_max 15
_diffrn_reflns_limit_l_min 0
_diffrn_reflns_number 8830
_diffrn_reflns_theta_max 59.96
_diffrn_reflns_theta_min 2.92
_diffrn_standards_decay_% -7.91
_diffrn_standards_interval_time 120
_diffrn_standards_number 3
_exptl_absorpt_coefficient_mu 1.307
_exptl_absorpt_correction_type none
_exptl_crystal_colour colorless
_exptl_crystal_density_diffrn 1.23
_exptl_crystal_density_method 'not measured'
_exptl_crystal_description prism
_exptl_crystal_F_000 1132
_exptl_crystal_size_max 0.5
_exptl_crystal_size_mid 0.4
_exptl_crystal_size_min 0.3
_refine_diff_density_max 0.2812
_refine_diff_density_min -0.0507
_refine_ls_extinction_coef 0.75E-06
_refine_ls_extinction_method isotropic_(Zachariasen,_1963)
_refine_ls_goodness_of_fit_obs 1.884
_refine_ls_hydrogen_treatment 'H atoms included but not refined'
_refine_ls_matrix_type full
_refine_ls_number_parameters 668
_refine_ls_number_reflns 7366
_refine_ls_number_restraints 296
_refine_ls_R_factor_all 0.056
_refine_ls_R_factor_obs .049
_refine_ls_shift/esd_max 0.008
_refine_ls_structure_factor_coef F
_refine_ls_weighting_details w=1/[\s^2^(F)+0.0004F^2^+1]
_refine_ls_weighting_scheme calc
_refine_ls_wR_factor_obs .070
_reflns_number_observed 7366
_reflns_number_total 8431
_reflns_observed_criterion >3.0\s(I)
_cod_data_source_file vj1043.cif
_cod_data_source_block Y18272
_cod_depositor_comments
;
The following automatic conversions were performed:

'_refine_ls_weighting_scheme' value 'w=1/[\s^2^(F)+0.0004F^2^+1]' was
changed to 'calc'. New tag '_refine_ls_weighting_details' was
created. The value of the new tag was set to
'w=1/[\s^2^(F)+0.0004F^2^+1]'.

Automatic conversion script
Id: cif_fix_values 3143 2015-03-26 13:38:13Z robertas 
;
_cod_original_cell_volume 2844.5(7)
_cod_database_code 2006347

loop_
_space_group_symop_id
_space_group_symop_operation_xyz
1 x,y,z
2 -x,-y,-z

loop_
_atom_site_aniso_label
_atom_site_aniso_U_11
_atom_site_aniso_U_22
_atom_site_aniso_U_33
_atom_site_aniso_U_12
_atom_site_aniso_U_13
_atom_site_aniso_U_23
S'A .0713(4) .0516(4) .0814(5) -.0214(3) .0061(4) .0237(3)
S''A .0718(8) .0680(8) .0870(10) -.0251(6) -.0023(8) -.0072(7)
O1A .0379(8) .0690(10) .0740(10) -.0011(7) -.0052(8) .0138(9)
O2A .0508(8) .0718(9) .0586(9) -.0047(7) -.0069(7) .0341(7)
O3A .0374(7) .0575(8) .0591(8) .0030(6) .0073(6) .0212(7)
O4A .0364(6) .0514(7) .0496(7) -.0024(6) .0122(6) .0167(6)
N1A .0384(8) .0485(9) .0425(8) -.0073(7) .0084(7) .0126(7)
N2A .0603(9) .0520(10) .0560(10) -.0144(8) .0249(8) .0061(8)
C2A .0356(9) .0410(10) .0410(10) -.0066(8) .0046(8) .0008(9)
C3A .0350(9) .0380(10) .0390(10) -.0057(8) .0018(8) .0027(8)
C4A .0371(9) .0378(9) .0349(9) -.0054(8) .0056(8) .0066(8)
C5A .0337(9) .0354(9) .0348(9) -.0057(7) .0027(8) .0042(8)
C6A .0365(9) .0369(9) .0360(9) -.0073(7) .0035(8) .0038(8)
C7A .0390(10) .0600(10) .0700(10) -.0083(9) .0150(10) .0100(10)
C8A .0410(10) .0390(10) .0460(10) -.0066(8) -.0021(9) .0010(9)
C9A .0470(10) .0450(10) .0490(10) -.0070(9) .0061(9) .0158(9)
C10A .0390(9) .0338(9) .0410(10) -.0074(7) .0070(8) .0040(8)
C11A .0321(9) .0390(10) .0550(10) -.0055(8) .0093(8) .0098(9)
C13A .0710(10) .0700(10) .081(2) -.0320(10) .0110(10) -.0110(10)
C14A .0700(10) .0450(10) .119(2) -.0210(10) .0160(10) .0090(10)
C15A .076(2) .090(2) .083(2) -.0060(10) -.0200(10) .0500(10)
C16A .0390(10) .0510(10) .0580(10) -.0010(9) .0176(9) .0140(10)
C17A .0570(10) .0550(10) .0580(10) -.0153(9) .0208(9) .0090(10)
C18A .0370(10) .0610(10) .0550(10) -.0047(9) .0069(9) .0190(10)
C19A .0570(10) .0750(10) .075(2) -.0240(10) .0210(10) .0010(10)
C20A .086(2) .090(2) .085(2) -.0420(10) .0180(10) -.005(2)
C21A .081(2) .110(2) .085(2) -.0470(10) -.009(2) .016(2)
C22A .0420(10) .123(2) .106(2) -.0270(10) -.0110(10) .038(2)
C23A .0390(10) .088(2) .083(2) -.0040(10) .0040(10) .0260(10)
C24A .096(2) .081(2) .0570(10) -.0330(10) .0310(10) .0060(10)
C25A .116(2) .105(2) .0600(10) -.046(2) .0340(10) -.0120(10)
C26A .107(2) .096(2) .107(2) -.037(2) .0620(10) -.036(2)
C27A .102(2) .061(2) .111(2) -.0180(10) .044(2) -.015(2)
C28A .0690(10) .0570(10) .090(2) -.0070(10) .0280(10) .0000(10)
S'B .0861(6) .0549(5) .0912(7) -.0278(4) .0140(5) .0164(5)
S''B .0794(6) .0591(5) .0605(6) -.0206(5) -.0055(5) -.0002(5)
O1B .0479(8) .0800(10) .0790(10) -.0232(7) -.0157(8) .0111(9)
O2B .0511(8) .0679(9) .0572(9) -.0108(7) -.0105(7) .0244(7)
O3B .0469(8) .0770(10) .0739(9) .0082(8) .0121(7) .0376(8)
O4B .0365(6) .0502(7) .0458(7) -.0069(6) .0061(6) .0148(6)
N1B .0473(9) .0543(9) .0492(9) -.0178(7) .0053(7) .0153(8)
N2B .0574(9) .0590(10) .0474(9) -.0176(8) .0195(7) .0007(8)
C2B .0410(10) .0460(10) .0480(10) -.0147(8) .0051(9) .0000(9)
C3B .0390(10) .0400(10) .0420(10) -.0094(8) .0026(8) -.0004(9)
C4B .0394(9) .0400(10) .0348(9) -.0085(8) .0040(8) .0069(8)
C5B .0396(9) .0356(9) .0360(10) -.0082(7) .0027(8) .0048(8)
C6B .0440(10) .0379(9) .0410(10) -.0115(8) .0025(8) .0055(8)
C7B .0480(10) .0720(10) .072(2) -.0240(10) .0090(10) .0080(10)
C8B .0440(10) .0440(10) .0470(10) -.0094(9) -.0030(10) -.0030(10)
C9B .0560(10) .0490(10) .0580(10) -.0161(9) -.0010(10) .0227(9)
C10B .0410(10) .0390(10) .0400(10) -.0065(8) .0025(8) .0065(9)
C11B .0326(9) .0430(10) .0530(10) -.0083(8) .0059(8) .0075(9)
C13B .0710(10) .080(2) .086(2) -.0310(10) .0050(10) -.024(2)
C14B .073(2) .0480(10) .129(3) -.0220(10) .008(2) .0140(10)
C15B .069(2) .086(2) .073(2) -.0060(10) -.0200(10) .0340(10)
C16B .0366(9) .0520(10) .0520(10) -.0069(8) .0109(9) .0090(10)
C17B .0550(10) .0640(10) .0570(10) -.0226(9) .0159(9) .0060(10)
C18B .0420(10) .0550(10) .0500(10) -.0110(9) .0017(9) .0120(10)
C19B .0580(10) .0690(10) .073(2) -.0200(10) .0140(10) -.0040(10)
C20B .090(2) .079(2) .085(2) -.0350(10) .014(2) -.014(2)
C21B .085(2) .082(2) .083(2) -.0430(10) -.012(2) .0110(10)
C22B .0540(10) .092(2) .104(2) -.0320(10) -.0060(10) .021(2)
C23B .0440(10) .0730(10) .084(2) -.0140(10) .0040(10) .0130(10)
C24B .0740(10) .090(2) .0490(10) -.0250(10) .0230(10) .0010(10)
C25B .089(2) .110(2) .0540(10) -.034(2) .0230(10) -.017(2)
C26B .101(2) .089(2) .090(2) -.030(2) .034(2) -.032(2)
C27B .113(2) .0600(10) .089(2) -.0270(10) .031(2) -.0100(10)
C28B .079(2) .0580(10) .0670(10) -.0100(10) .0210(10) .0020(10)
O(M1) .0583(9) .0693(9) .0632(9) -.0170(7) .0075(8) .0103(8)
C(M1) .096(2) .086(2) .086(2) -.005(2) .024(2) .0310(10)
O(M2) .0662(9) .0890(10) .0820(10) -.0192(8) .0154(8) .0373(8)
C(M2) .092(2) .109(2) .104(2) .002(2) .029(2) .052(2)
O(M3) .1020(10) .1580(10) .1020(10) -.0788(8) -.0150(10) .0670(10)
C(M3) .118(2) .144(3) .085(2) -.062(2) -.001(2) .029(2)

loop_
_atom_site_label
_atom_site_fract_x
_atom_site_fract_y
_atom_site_fract_z
_atom_site_U_iso_or_equiv
_atom_site_thermal_displace_type
_atom_site_calc_flag
S'A .56287(6) .34414(5) .49337(7) .0661(2) Uani ?
S''A .61180(10) .26560(10) .66870(10) .0772(5) Uani ?
O1A .28260(10) .23890(10) .43000(10) .0637(5) Uani ?
O2A .41260(10) .25250(10) .36750(10) .0620(5) Uani ?
O3A .80370(10) .01460(10) .57750(10) .0528(4) Uani ?
O4A .73980(10) .10381(9) .45160(10) .0457(4) Uani ?
N1A .50270(10) .07180(10) .63450(10) .0428(5) Uani ?
N2A .78420(10) .02510(10) .24790(10) .0540(5) Uani ?
C2A .42710(10) .12500(10) .5730(2) .0401(6) Uani ?
C3A .44980(10) .16790(10) .50350(10) .0386(5) Uani ?
C4A .55760(10) .16750(10) .50200(10) .0371(5) Uani ?
C5A .62920(10) .08920(10) .55250(10) .0354(5) Uani ?
C6A .60070(10) .04860(10) .62000(10) .0370(5) Uani ?
C7A .3250(2) .1289(2) .5928(2) .0559(7) Uani ?
C8A .3719(2) .22180(10) .4335(2) .0443(6) Uani ?
C9A .6661(2) -.02140(10) .6857(2) .0468(6) Uani ?
C10A .73200(10) .06400(10) .53220(10) .0382(5) Uani ?
C11A .57920(10) .25280(10) .5543(2) .0418(6) Uani ?
C13A .6235(2) .3589(2) .6777(2) .0725(9) Uani ?
C14A .6006(2) .4020(2) .5948(3) .0765(9) Uani ?
C15A .3467(2) .3136(2) .2994(2) .0860(10) Uani ?
C16A .8377(2) .08900(10) .4244(2) .0495(6) Uani ?
C17A .8218(2) .0951(2) .3116(2) .0543(7) Uani ?
C18A .8919(2) .1564(2) .4783(2) .0513(6) Uani ?
C19A .8462(2) .2307(2) .5326(2) .0669(8) Uani ?
C20A .8977(2) .2919(2) .5778(2) .0840(10) Uani ?
C21A .9951(2) .2814(2) .5681(3) .0900(10) Uani ?
C22A 1.0419(2) .2085(2) .5139(3) .0890(10) Uani ?
C23A .9916(2) .1452(2) .4694(2) .0715(9) Uani ?
C24A .7775(2) .0444(2) .1432(2) .0736(8) Uani ?
C25A .7435(2) -.0252(2) .0691(2) .0890(10) Uani ?
C26A .8119(2) -.1161(2) .0864(3) .0990(10) Uani ?
C27A .8215(3) -.1344(2) .1939(3) .0900(10) Uani ?
C28A .8532(2) -.0622(2) .2662(2) .0721(9) Uani ?
S'B .08601(9) .86148(7) .00770(10) .0745(3) Uani ?
S''B .13016(9) .78439(7) .18411(8) .0683(3) Uani ?
O1B -.17000(10) .70490(10) -.09430(10) .0704(6) Uani ?
O2B -.05390(10) .76370(10) -.12870(10) .0604(5) Uani ?
O3B .35240(10) .53430(10) .07830(10) .0674(5) Uani ?
O4B .29050(10) .63286(9) -.03750(10) .0440(4) Uani ?
N1B .05560(10) .57800(10) .13490(10) .0486(5) Uani ?
N2B .33150(10) .54880(10) -.22930(10) .0528(5) Uani ?
C2B -.0227(2) .62190(10) .0681(2) .0448(6) Uani ?
C3B -.00430(10) .66830(10) -.0004(2) .0413(6) Uani ?
C4B .09970(10) .68240(10) .00630(10) .0383(5) Uani ?
C5B .17820(10) .60650(10) .05570(10) .0376(5) Uani ?
C6B .1538(2) .56150(10) .1219(2) .0409(6) Uani ?
C7B -.1215(2) .6107(2) .0832(2) .0619(7) Uani ?
C8B -.0845(2) .71140(10) -.0769(2) .0474(6) Uani ?
C9B .2212(2) .49110(10) .1855(2) .0537(7) Uani ?
C10B .28090(10) .58610(10) .0360(2) .0411(6) Uani ?
C11B .10770(10) .77050(10) .0622(2) .0427(6) Uani ?
C13B .1285(2) .8850(2) .1900(2) .0802(9) Uani ?
C14B .1077(2) .9217(2) .1031(3) .0830(10) Uani ?
C15B -.1281(2) .8135(2) -.2020(2) .0800(10) Uani ?
C16B .3898(2) .61990(10) -.0605(2) .0469(6) Uani ?
C17B .3820(2) .6146(2) -.1742(2) .0563(7) Uani ?
C18B .4361(2) .6937(2) -.0102(2) .0495(6) Uani ?
C19B .3845(2) .7656(2) .0433(2) .0661(8) Uani ?
C20B .4296(2) .8308(2) .0890(2) .0840(10) Uani ?
C21B .5269(2) .8261(2) .0815(2) .0820(10) Uani ?
C22B .5789(2) .7557(2) .0277(3) .0820(10) Uani ?
C23B .5341(2) .6896(2) -.0176(2) .0670(8) Uani ?
C24B .3362(2) .5482(2) -.3370(2) .0690(8) Uani ?
C25B .2803(2) .4859(2) -.4005(2) .0830(10) Uani ?
C26B .3199(3) .3930(2) -.3660(3) .0930(10) Uani ?
C27B .3204(3) .3945(2) -.2538(2) .0860(10) Uani ?
C28B .3752(2) .4594(2) -.1954(2) .0681(8) Uani ?
O(M1) .87300(10) .38740(10) .23560(10) .0632(5) Uani ?
C(M1) .8909(3) .3067(2) .2782(2) .0890(10) Uani ?
O(M2) .57380(10) .03590(10) .24830(10) .0758(6) Uani ?
C(M2) .5210(3) .1029(2) .1859(3) .1010(10) Uani ?
O(M3) .0131(2) .47870(10) .2815(2) .1109(7) Uani ?
C(M3) .0639(3) .4545(3) .3737(3) .1110(10) Uani ?
HN1A .4852 .0399 .6784 .0580 Uiso calc
HC4A .5671 .1626 .4327 .0506 Uiso calc
H1C7A .2750 .1666 .5489 .0760 Uiso calc
H2C7A .3125 .0714 .5839 .0760 Uiso calc
H3C7A .3183 .1517 .6607 .0760 Uiso calc
H1C9A .7336 -.0353 .6727 .0660 Uiso calc
H2C9A .6665 -.0021 .7548 .0660 Uiso calc
H3C9A .6433 -.0745 .6729 .0660 Uiso calc
HC13A .6487 .3852 .7427 .0974 Uiso calc
HC14A .6081 .4614 .5977 .1025 Uiso calc
H1C15A .3827 .3324 .2562 .1162 Uiso calc
H2C15A .2968 .2882 .2592 .1162 Uiso calc
H3C15A .3132 .3661 .3363 .1162 Uiso calc
HC16A .8772 .0312 .4427 .0675 Uiso calc
H1C17A .7755 .1516 .2971 .0739 Uiso calc
H2C17A .8842 .0971 .2934 .0739 Uiso calc
HC19A .7767 .2386 .5397 .0888 Uiso calc
HC20A .8639 .3442 .6170 .1133 Uiso calc
HC21A 1.0318 .3245 .6000 .1207 Uiso calc
HC22A 1.1108 .2013 .5068 .1190 Uiso calc
HC23A 1.0256 .0920 .4319 .0969 Uiso calc
H1C24A .8410 .0495 .1313 .1011 Uiso calc
H2C24A .7311 .1023 .1314 .1011 Uiso calc
H1C25A .7392 -.0111 .0011 .1186 Uiso calc
H2C25A .6762 -.0261 .0769 .1186 Uiso calc
H1C26A .8761 -.1173 .0710 .1257 Uiso calc
H2C26A .7864 -.1603 .0417 .1257 Uiso calc
H1C27A .8675 -.1907 .2063 .1172 Uiso calc
H2C27A .7571 -.1392 .2061 .1172 Uiso calc
H1C28A .8568 -.0752 .3352 .0974 Uiso calc
H2C28A .9201 -.0607 .2595 .0974 Uiso calc
HN1B .0420 .5437 .1847 .0647 Uiso calc
HC4B .1117 .6840 -.0611 .0528 Uiso calc
H1C7B -.1747 .6427 .0360 .0850 Uiso calc
H2C7B -.1233 .5502 .0748 .0850 Uiso calc
H3C7B -.1350 .6334 .1494 .0850 Uiso calc
H1C9B .2887 .4817 .1749 .0752 Uiso calc
H2C9B .2187 .5082 .2550 .0752 Uiso calc
H3C9B .2016 .4369 .1691 .0752 Uiso calc
HC13B .1418 .9176 .2545 .1061 Uiso calc
HC14B .1064 .9830 .0993 .1121 Uiso calc
H1C15B -.0997 .8493 -.2349 .1073 Uiso calc
H2C15B -.1570 .7755 -.2515 .1073 Uiso calc
H3C15B -.1809 .8526 -.1703 .1073 Uiso calc
HC16B .4323 .5642 -.0366 .0653 Uiso calc
H1C17B .3463 .6727 -.1961 .0773 Uiso calc
H2C17B .4481 .6032 -.1911 .0773 Uiso calc
HC19B .3149 .7695 .0482 .0895 Uiso calc
HC20B .3928 .8817 .1272 .1138 Uiso calc
HC21B .5594 .8719 .1137 .1101 Uiso calc
HC22B .6470 .7534 .0198 .1095 Uiso calc
HC23B .5724 .6380 -.0539 .0906 Uiso calc
H1C24B .4054 .5312 -.3466 .0956 Uiso calc
H2C24B .3095 .6078 -.3583 .0956 Uiso calc
H1C25B .2854 .4850 -.4704 .1120 Uiso calc
H2C25B .2103 .5054 -.3953 .1120 Uiso calc
H1C26B .3872 .3699 -.3792 .1222 Uiso calc
H2C26B .2806 .3543 -.4026 .1222 Uiso calc
H1C27B .3480 .3359 -.2315 .1136 Uiso calc
H2C27B .2515 .4118 -.2420 .1136 Uiso calc
H1C28B .3752 .4593 -.1243 .0913 Uiso calc
H2C28B .4451 .4402 -.2043 .0913 Uiso calc
H1(M1) .7974 .4142 .2258 .0835 Uiso calc
H2(M1) .9604 .2784 .2888 .1154 Uiso calc
H3(M1) .8672 .3145 .3411 .1154 Uiso calc
H4(M1) .8569 .2669 .2345 .1154 Uiso calc
H1(M2) .6457 .0352 .2530 .0986 Uiso calc
H2(M2) .4509 .1073 .1775 .1266 Uiso calc
H3(M2) .5327 .1589 .2129 .1266 Uiso calc
H4(M2) .5407 .0911 .1204 .1266 Uiso calc
H1(M3) -.0397 .4454 .2551 .1403 Uiso calc
H2(M3) .1132 .4868 .3977 .1407 Uiso calc
H3(M3) .0196 .4643 .4226 .1407 Uiso calc
H4(M3) .0972 .3923 .3712 .1407 Uiso calc

loop_
_geom_angle_atom_site_label_1
_geom_angle_atom_site_label_2
_geom_angle_atom_site_label_3
_geom_angle
_geom_angle_publ_flag
C11A S'A C14A 93.80(10) no
C11A S''A C13A 100.3(2) no
C8A O2A C15A 117.4(2) yes
C10A O4A C16A 117.80(10) yes
C2A N1A C6A 123.4(2) yes
C17A N2A C24A 106.8(2) yes
C17A N2A C28A 110.7(2) yes
C24A N2A C28A 109.7(2) yes
N1A C2A C3A 119.6(2) yes
N1A C2A C7A 113.8(2) yes
C3A C2A C7A 126.6(2) no
C2A C3A C4A 120.4(2) no
C2A C3A C8A 121.5(2) no
C4A C3A C8A 117.9(2) no
C3A C4A C5A 111.2(2) no
C3A C4A C11A 109.8(2) no
C5A C4A C11A 109.70(10) no
C4A C5A C6A 120.6(2) no
C4A C5A C10A 117.9(2) no
C6A C5A C10A 121.2(2) no
N1A C6A C5A 119.6(2) yes
N1A C6A C9A 113.6(2) yes
C5A C6A C9A 126.8(2) no
O1A C8A O2A 121.2(2) yes
O1A C8A C3A 128.4(2) yes
O2A C8A C3A 110.5(2) yes
O3A C10A O4A 121.5(2) yes
O3A C10A C5A 127.7(2) yes
O4A C10A C5A 110.80(10) yes
S'A C11A S''A 113.80(10) no
S'A C11A C4A 122.9(2) no
S''A C11A C4A 123.2(2) no
S''A C13A C14A 117.9(2) no
S'A C14A C13A 114.0(2) no
O4A C16A C17A 106.4(2) yes
O4A C16A C18A 111.7(2) yes
C17A C16A C18A 110.5(2) no
N2A C17A C16A 117.1(2) yes
C16A C18A C19A 123.0(2) no
C16A C18A C23A 118.7(2) no
C19A C18A C23A 118.2(2) no
C18A C19A C20A 121.1(3) no
C19A C20A C21A 120.8(3) no
C20A C21A C22A 119.3(3) no
C21A C22A C23A 120.7(3) no
C18A C23A C22A 120.0(2) no
N2A C24A C25A 112.3(3) yes
C24A C25A C26A 111.3(2) no
C25A C26A C27A 109.4(3) no
C26A C27A C28A 112.4(3) no
N2A C28A C27A 111.6(2) yes
C11B S'B C14B 97.3(2) no
C11B S''B C13B 96.5(2) no
C8B O2B C15B 116.6(2) yes
C10B O4B C16B 116.90(10) yes
C2B N1B C6B 123.0(2) yes
C17B N2B C24B 108.4(2) yes
C17B N2B C28B 113.2(2) yes
C24B N2B C28B 109.6(2) yes
N1B C2B C3B 119.3(2) yes
N1B C2B C7B 112.6(2) yes
C3B C2B C7B 128.1(2) no
C2B C3B C4B 119.7(2) no
C2B C3B C8B 121.1(2) no
C4B C3B C8B 119.0(2) no
C3B C4B C5B 110.5(2) no
C3B C4B C11B 111.4(2) no
C5B C4B C11B 110.8(2) no
C4B C5B C6B 119.6(2) no
C4B C5B C10B 120.0(2) no
C6B C5B C10B 120.3(2) no
N1B C6B C5B 119.4(2) yes
N1B C6B C9B 112.5(2) yes
C5B C6B C9B 128.1(2) no
O1B C8B O2B 120.9(2) yes
O1B C8B C3B 127.4(2) yes
O2B C8B C3B 111.7(2) yes
O3B C10B O4B 121.0(2) yes
O3B C10B C5B 126.6(2) yes
O4B C10B C5B 112.4(2) yes
S'B C11B S''B 113.10(10) no
S'B C11B C4B 123.8(2) no
S''B C11B C4B 123.0(2) no
S''B C13B C14B 116.1(2) no
S'B C14B C13B 116.7(2) no
O4B C16B C17B 107.8(2) yes
O4B C16B C18B 110.7(2) yes
C17B C16B C18B 111.8(2) no
N2B C17B C16B 115.3(2) yes
C16B C18B C19B 122.6(2) no
C16B C18B C23B 119.3(2) no
C19B C18B C23B 118.1(2) no
C18B C19B C20B 120.8(3) no
C19B C20B C21B 120.6(3) no
C20B C21B C22B 119.4(3) no
C21B C22B C23B 120.1(3) no
C18B C23B C22B 120.9(2) no
N2B C24B C25B 112.0(3) yes
C24B C25B C26B 110.7(2) no
C25B C26B C27B 110.0(2) no
C26B C27B C28B 111.6(3) no
N2B C28B C27B 111.1(2) yes

loop_
_geom_bond_atom_site_label_1
_geom_bond_atom_site_label_2
_geom_bond_distance
_geom_bond_publ_flag
S'A C11A 1.686(2) no
S'A C14A 1.643(3) no
S''A C11A 1.543(3) no
S''A C13A 1.508(3) no
O1A C8A 1.207(3) yes
O2A C8A 1.343(3) yes
O2A C15A 1.437(3) yes
O3A C10A 1.213(2) yes
O4A C10A 1.359(3) yes
O4A C16A 1.444(3) yes
N1A C2A 1.379(2) yes
N1A C6A 1.375(3) yes
N2A C17A 1.468(3) yes
N2A C24A 1.471(3) yes
N2A C28A 1.476(3) yes
C2A C3A 1.350(3) no
C2A C7A 1.494(3) no
C3A C4A 1.520(3) no
C3A C8A 1.464(3) no
C4A C5A 1.514(2) no
C4A C11A 1.520(3) no
C5A C6A 1.350(3) no
C5A C10A 1.465(3) no
C6A C9A 1.500(3) no
C13A C14A 1.328(5) no
C16A C17A 1.518(3) no
C16A C18A 1.511(3) no
C18A C19A 1.377(3) no
C18A C23A 1.392(4) no
C19A C20A 1.377(4) no
C20A C21A 1.366(5) no
C21A C22A 1.367(4) no
C22A C23A 1.391(5) no
C24A C25A 1.511(4) no
C25A C26A 1.515(4) no
C26A C27A 1.497(5) no
C27A C28A 1.516(4) no
S'B C11B 1.621(3) no
S'B C14B 1.546(3) no
S''B C11B 1.628(2) no
S''B C13B 1.571(3) no
O1B C8B 1.211(3) yes
O2B C8B 1.340(3) yes
O2B C15B 1.437(3) yes
O3B C10B 1.213(2) yes
O4B C10B 1.355(3) yes
O4B C16B 1.445(3) yes
N1B C2B 1.376(2) yes
N1B C6B 1.378(3) yes
N2B C17B 1.464(3) yes
N2B C24B 1.476(3) yes
N2B C28B 1.470(3) yes
C2B C3B 1.349(3) no
C2B C7B 1.500(4) no
C3B C4B 1.522(3) no
C3B C8B 1.464(3) no
C4B C5B 1.522(2) no
C4B C11B 1.521(3) no
C5B C6B 1.349(3) no
C5B C10B 1.463(3) no
C6B C9B 1.497(3) no
C13B C14B 1.325(5) no
C16B C17B 1.522(3) no
C16B C18B 1.514(3) no
C18B C19B 1.378(3) no
C18B C23B 1.385(4) no
C19B C20B 1.375(4) no
C20B C21B 1.373(5) no
C21B C22B 1.368(4) no
C22B C23B 1.383(4) no
C24B C25B 1.511(5) no
C25B C26B 1.518(5) no
C26B C27B 1.520(5) no
C27B C28B 1.505(4) no
O(M1) C(M1) 1.402(4) no
O(M2) C(M2) 1.396(4) no
O(M3) C(M3) 1.366(4) no
